data_1564231
loop_
_publ_author_name
'Nagai, Akira'
'Nishimura, Ryo'
'Hattori, Yohei'
'Hatano, Eri'
'Fujimoto, Ayako'
'Morimoto, Masakazu'
'Yasuda, Nobuhiro'
'Kamada, Kenji'
'Sotome, Hikaru'
'Miyasaka, Hiroshi'
'Yokojima, Satoshi'
'Nakamura, Shinichiro'
'Uchida, Kingo'

_publ_section_title
;
 Molecular crystalline capsules that release their contents by light
;
_journal_name_full 'Chemical Science'
_journal_paper_doi 10.1039/D1SC03394H
_journal_year 2021
_chemical_formula_sum 'C33 H34 F6 S2 Si2'
_chemical_formula_weight 664.90
_chemical_melting_point 452.8(6)
_chemical_name_systematic 1,2-Bis(2-methyl-5-(phenyl-3-trimethylsilyl)thien-3-yl)perfluorocyclopentene
_chemical_properties_physical Photo-sensitive
_space_group_crystal_system orthorhombic
_space_group_IT_number 60
_space_group_name_Hall '-P 2n 2ab'
_space_group_name_H-M_alt 'P b c n'
_atom_sites_solution_hydrogens geom
_audit_update_record
;
2020-02-12 deposited with the CCDC.	2021-07-21 downloaded from the CCDC.
;
_cell_angle_alpha 90
_cell_angle_beta 90
_cell_angle_gamma 90
_cell_formula_units_Z 8
_cell_length_a 18.1270(13)
_cell_length_b 10.9066(6)
_cell_length_c 33.637(2)
_cell_measurement_reflns_used 84
_cell_measurement_temperature 93.(2)
_cell_measurement_theta_max 18.2347
_cell_measurement_theta_min 3.4379
_cell_volume 6650.2(7)
_computing_cell_refinement 'APEX3 v2015.9-0 (Bruker AXS)'
_computing_data_reduction 'SAINT V8.35A (Bruker AXS Inc., 2015)'
_computing_structure_refinement 'SHELXL-2014/7 (Sheldrick, 2014)'
_diffrn_ambient_temperature 93.(2)
_diffrn_detector_area_resol_mean 10.4167
_diffrn_measured_fraction_theta_full 0.995
_diffrn_measured_fraction_theta_max 0.995
_diffrn_measurement_device_type 'Bruker D8 goniometer'
_diffrn_radiation_wavelength 0.71073
_diffrn_reflns_av_R_equivalents 0.1241
_diffrn_reflns_av_unetI/netI 0.0580
_diffrn_reflns_limit_h_max 21
_diffrn_reflns_limit_h_min -21
_diffrn_reflns_limit_k_max 12
_diffrn_reflns_limit_k_min -10
_diffrn_reflns_limit_l_max 39
_diffrn_reflns_limit_l_min -40
_diffrn_reflns_number 46233
_diffrn_reflns_theta_full 25.03
_diffrn_reflns_theta_max 25.03
_diffrn_reflns_theta_min 2.26
_exptl_absorpt_coefficient_mu 0.288
_exptl_absorpt_correction_T_max 0.99
_exptl_absorpt_correction_T_min 0.93
_exptl_absorpt_correction_type multi-scan
_exptl_absorpt_process_details 'SADABS V2014/5 (Bruker AXS Inc.)'
_exptl_crystal_colour colourless
_exptl_crystal_density_diffrn 1.328
_exptl_crystal_density_method 'not measured'
_exptl_crystal_description plate
_exptl_crystal_F_000 2768
_exptl_crystal_recrystallization_method 'Re-crystallisation from solvent: hexane'
_exptl_crystal_size_max 0.349
_exptl_crystal_size_mid 0.207
_exptl_crystal_size_min 0.040
_refine_diff_density_max 0.261
_refine_diff_density_min -0.274
_refine_ls_extinction_method none
_refine_ls_goodness_of_fit_ref 1.018
_refine_ls_hydrogen_treatment constr
_refine_ls_matrix_type full
_refine_ls_number_parameters 451
_refine_ls_number_reflns 5838
_refine_ls_number_restraints 0
_refine_ls_restrained_S_all 1.018
_refine_ls_R_factor_all 0.0839
_refine_ls_R_factor_gt 0.0465
_refine_ls_shift/su_max 0.000
_refine_ls_shift/su_mean 0.000
_refine_ls_structure_factor_coef Fsqd
_refine_ls_weighting_details 'w=1/[\s^2^(Fo^2^)+(0.0376P)^2^+5.9323P] where P=(Fo^2^+2Fc^2^)/3'
_refine_ls_weighting_scheme calc
_refine_ls_wR_factor_gt 0.0929
_refine_ls_wR_factor_ref 0.1070
_reflns_number_gt 4069
_reflns_number_total 5838
_reflns_threshold_expression 'I > 2\s(I)'
_cod_data_source_file d1sc03394h12.cif
_cod_data_source_block uch005
_cod_depositor_comments
;
The following automatic conversions were performed:

data item '_chemical_melting_point' value '452.2-453.3' was changed
to '452.8(6)' -- the average value was taken and precision was
estimated.

Automatic conversion script
Id: cif_fix_values 7556 2019-12-06 15:28:31Z antanas 
;
_cod_original_cell_volume 6650.2(8)
_cod_database_code 1564231

loop_
_space_group_symop_operation_xyz
'x, y, z'
'-x+1/2, -y+1/2, z+1/2'
'-x, y, -z+1/2'
'x+1/2, -y+1/2, -z'
'-x, -y, -z'
'x-1/2, y-1/2, -z-1/2'
'x, -y, z-1/2'
'-x-1/2, y-1/2, z'

loop_
_atom_site_type_symbol
_atom_site_label
_atom_site_fract_x
_atom_site_fract_y
_atom_site_fract_z
_atom_site_U_iso_or_equiv
_atom_site_adp_type
_atom_site_calc_flag
_atom_site_refinement_flags_adp
_atom_site_refinement_flags_occupancy
_atom_site_refinement_flags_posn
_atom_site_occupancy
_atom_site_disorder_assembly
_atom_site_disorder_group
C C1 0.19077(16) 0.6026(2) -0.03512(8) 0.0234(7) Uani d . . . 1.0 . .
H H1A 0.2233 0.6183 -0.0124 0.035 Uiso calc U . R 1.0 . .
H H1B 0.2165 0.551 -0.0545 0.035 Uiso calc U . R 1.0 . .
H H1C 0.1461 0.5605 -0.0259 0.035 Uiso calc U . R 1.0 . .
C C2 0.16990(15) 0.7221(2) -0.05423(8) 0.0179(6) Uani d . . . 1.0 . .
C C3 0.10845(15) 0.7943(2) -0.04896(8) 0.0152(6) Uani d . . . 1.0 . .
C C4 0.10928(15) 0.8990(2) -0.07453(7) 0.0161(6) Uani d . . . 1.0 . .
H H4 0.0706 0.9577 -0.0751 0.019 Uiso calc U . R 1.0 . .
C C5 0.17002(15) 0.9074(2) -0.09796(8) 0.0173(6) Uani d . . . 1.0 . .
C C6 0.18892(14) 1.0019(2) -0.12762(8) 0.0165(6) Uani d . . . 1.0 . .
C C7 0.13813(15) 1.0929(3) -0.13732(8) 0.0217(6) Uani d . . . 1.0 . .
H H7 0.0912 1.0939 -0.1248 0.026 Uiso calc U . R 1.0 . .
C C8 0.15563(16) 1.1817(3) -0.16503(9) 0.0258(7) Uani d . . . 1.0 . .
H H8 0.1203 1.2427 -0.1717 0.031 Uiso calc U . R 1.0 . .
C C9 0.22406(16) 1.1828(3) -0.18320(8) 0.0263(7) Uani d . . . 1.0 . .
H H9 0.2352 1.2446 -0.2022 0.032 Uiso calc U . R 1.0 . .
C C10 0.27708(15) 1.0943(3) -0.17404(8) 0.0231(7) Uani d . . . 1.0 . .
C C11 0.25781(15) 1.0051(2) -0.14608(8) 0.0204(6) Uani d . . . 1.0 . .
H H11 0.2931 0.944 -0.1394 0.024 Uiso calc U . R 1.0 . .
C C12 0.3786(2) 0.9774(3) -0.23576(10) 0.0484(10) Uani d . . . 1.0 . .
H H12A 0.4272 0.982 -0.2484 0.073 Uiso calc U . R 1.0 . .
H H12B 0.3401 0.9902 -0.2558 0.073 Uiso calc U . R 1.0 . .
H H12C 0.3723 0.8965 -0.2236 0.073 Uiso calc U . R 1.0 . .
C C13 0.3866(2) 1.2517(3) -0.21966(11) 0.0520(11) Uani d . . . 1.0 . .
H H13A 0.3796 1.3154 -0.1995 0.078 Uiso calc U . R 1.0 . .
H H13B 0.3513 1.2641 -0.2414 0.078 Uiso calc U . R 1.0 . .
H H13C 0.437 1.2563 -0.2301 0.078 Uiso calc U . R 1.0 . .
C C14 0.4409(2) 1.0709(5) -0.15711(12) 0.0727(14) Uani d . . . 1.0 . .
H H14A 0.43 0.9935 -0.1435 0.109 Uiso calc U . R 1.0 . .
H H14B 0.4392 1.1384 -0.1379 0.109 Uiso calc U . R 1.0 . .
H H14C 0.4902 1.0667 -0.169 0.109 Uiso calc U . R 1.0 . .
C C15 0.19012(16) 0.9048(2) 0.02595(8) 0.0224(7) Uani d . . . 1.0 . .
H H15A 0.2195 0.8897 0.002 0.034 Uiso calc U . R 1.0 . .
H H15B 0.2176 0.9587 0.0439 0.034 Uiso calc U . R 1.0 . .
H H15C 0.1434 0.9439 0.0186 0.034 Uiso calc U . R 1.0 . .
C C16 0.17469(15) 0.7858(2) 0.04635(8) 0.0160(6) Uani d . . . 1.0 . .
C C17 0.11522(14) 0.7081(2) 0.04303(8) 0.0136(6) Uani d . . . 1.0 . .
C C18 0.12058(14) 0.6058(2) 0.06930(7) 0.0151(6) Uani d . . . 1.0 . .
H H18 0.0839 0.5439 0.0709 0.018 Uiso calc U . R 1.0 . .
C C19 0.18276(14) 0.6046(2) 0.09194(7) 0.0128(6) Uani d . . . 1.0 . .
C C20 0.20519(14) 0.5164(2) 0.12272(7) 0.0136(6) Uani d . . . 1.0 . .
C C21 0.15336(15) 0.4373(2) 0.13914(8) 0.0180(6) Uani d . . . 1.0 . .
H H21 0.1035 0.4408 0.1306 0.022 Uiso calc U . R 1.0 . .
C C22 0.17392(15) 0.3538(2) 0.16779(8) 0.0209(6) Uani d . . . 1.0 . .
H H22 0.1381 0.3002 0.1788 0.025 Uiso calc U . R 1.0 . .
C C23 0.24624(16) 0.3474(2) 0.18059(8) 0.0209(6) Uani d . . . 1.0 . .
H H23 0.2595 0.2889 0.2003 0.025 Uiso calc U . R 1.0 . .
C C24 0.30027(14) 0.4254(2) 0.16509(8) 0.0166(6) Uani d . . . 1.0 . .
C C25 0.27796(14) 0.5095(2) 0.13616(7) 0.0157(6) Uani d . . . 1.0 . .
H H25 0.3135 0.564 0.1253 0.019 Uiso calc U . R 1.0 . .
C C26 0.43720(19) 0.2658(3) 0.16544(13) 0.0555(11) Uani d . . . 1.0 . .
H H26A 0.4855 0.253 0.1779 0.083 Uiso calc U . R 1.0 . .
H H26B 0.4429 0.2671 0.1365 0.083 Uiso calc U . R 1.0 . .
H H26C 0.4039 0.1989 0.173 0.083 Uiso calc U . R 1.0 . .
C C27 0.45384(19) 0.5420(3) 0.16322(13) 0.0581(12) Uani d . . . 1.0 . .
H H27A 0.4335 0.6193 0.1732 0.087 Uiso calc U . R 1.0 . .
H H27B 0.4525 0.5421 0.1341 0.087 Uiso calc U . R 1.0 . .
H H27C 0.505 0.5332 0.1722 0.087 Uiso calc U . R 1.0 . .
C C28 0.3970(2) 0.4155(6) 0.23732(11) 0.0903(18) Uani d . . . 1.0 . .
H H28A 0.3722 0.3418 0.2472 0.135 Uiso calc U . R 1.0 . .
H H28B 0.3705 0.4884 0.2465 0.135 Uiso calc U . R 1.0 . .
H H28C 0.4478 0.4176 0.2474 0.135 Uiso calc U . R 1.0 . .
C C29 0.04856(14) 0.7686(2) -0.02106(8) 0.0143(6) Uani d . . . 1.0 . .
C C30 -0.02964(16) 0.7837(3) -0.03427(9) 0.0261(7) Uani d . . . 1.0 . .
C C31 -0.07742(15) 0.7443(3) 0.00055(9) 0.0221(7) Uani d . . . 1.0 . .
C C32 -0.02409(16) 0.7011(3) 0.03229(9) 0.0291(8) Uani d . . . 1.0 . .
C C33 0.05155(14) 0.7270(2) 0.01682(8) 0.0135(6) Uani d . . . 1.0 . .
F F1A -0.0453(2) 0.6886(7) -0.06331(18) 0.0294(14) Uani d . P . 0.568(14) A 1
F F2A -0.0499(3) 0.8828(7) -0.05090(19) 0.0276(14) Uani d . P . 0.568(14) A 1
F F3A -0.1368(3) 0.6761(7) -0.00563(17) 0.0349(17) Uani d . P . 0.568(14) A 1
F F4A -0.1032(5) 0.8532(6) 0.01770(17) 0.0348(15) Uani d . P . 0.568(14) A 1
F F5A -0.0326(2) 0.5637(5) 0.0308(2) 0.0300(15) Uani d . P . 0.568(14) A 1
F F6A -0.03810(19) 0.7240(8) 0.06900(10) 0.0325(18) Uani d . P . 0.568(14) A 1
F F1B -0.0447(3) 0.7564(13) -0.07046(17) 0.039(2) Uani d . P . 0.432(14) A 2
F F2B -0.0397(4) 0.9232(8) -0.0347(4) 0.039(2) Uani d . P . 0.432(14) A 2
F F3B -0.1040(6) 0.6330(7) -0.01492(19) 0.034(2) Uani d . P . 0.432(14) A 2
F F4B -0.1339(5) 0.8126(9) 0.0082(2) 0.034(2) Uani d . P . 0.432(14) A 2
F F5B -0.0387(3) 0.6092(9) 0.0505(3) 0.036(3) Uani d . P . 0.432(14) A 2
F F6B -0.0364(3) 0.8044(11) 0.0622(2) 0.040(3) Uani d . P . 0.432(14) A 2
S S1 0.22759(4) 0.78377(6) -0.08927(2) 0.02161(18) Uani d . . . 1.0 . .
S S2 0.23608(4) 0.73194(6) 0.08098(2) 0.01760(17) Uani d . . . 1.0 . .
Si Si1 0.37128(5) 1.09787(9) -0.19684(3) 0.0363(3) Uani d . . . 1.0 . .
Si Si2 0.39837(4) 0.41270(7) 0.18224(2) 0.0211(2) Uani d . . . 1.0 . .

loop_
_atom_site_aniso_label
_atom_site_aniso_U_11
_atom_site_aniso_U_22
_atom_site_aniso_U_33
_atom_site_aniso_U_12
_atom_site_aniso_U_13
_atom_site_aniso_U_23
C1 0.0269(17) 0.0182(16) 0.0250(16) 0.0078(13) 0.0105(13) 0.0027(12)
C2 0.0183(16) 0.0183(15) 0.0171(15) -0.0013(12) 0.0017(12) 0.0002(12)
C3 0.0150(14) 0.0147(14) 0.0159(14) -0.0005(11) -0.0007(11) -0.0018(11)
C4 0.0142(15) 0.0169(15) 0.0172(14) 0.0016(11) 0.0005(12) 0.0009(11)
C5 0.0160(15) 0.0181(14) 0.0176(14) -0.0007(12) -0.0027(12) 0.0008(12)
C6 0.0144(15) 0.0197(15) 0.0155(14) -0.0048(12) -0.0026(12) 0.0024(11)
C7 0.0149(15) 0.0292(17) 0.0212(16) -0.0046(13) -0.0015(12) 0.0058(13)
C8 0.0215(17) 0.0294(17) 0.0265(17) -0.0008(13) -0.0064(13) 0.0110(14)
C9 0.0241(17) 0.0345(18) 0.0202(16) -0.0081(14) -0.0043(14) 0.0107(13)
C10 0.0205(16) 0.0310(17) 0.0179(15) -0.0092(14) -0.0021(12) 0.0045(13)
C11 0.0187(16) 0.0233(16) 0.0191(15) 0.0005(12) -0.0027(13) -0.0002(12)
C12 0.044(2) 0.060(3) 0.042(2) 0.0100(19) 0.0205(18) 0.0183(18)
C13 0.040(2) 0.068(3) 0.049(2) -0.023(2) 0.0102(18) 0.0112(19)
C14 0.022(2) 0.139(4) 0.056(3) -0.007(2) -0.0045(19) 0.027(3)
C15 0.0264(17) 0.0166(15) 0.0243(16) -0.0060(13) -0.0091(13) 0.0018(12)
C16 0.0156(15) 0.0159(15) 0.0165(14) -0.0006(12) -0.0001(12) 0.0008(11)
C17 0.0141(15) 0.0106(14) 0.0161(15) 0.0019(11) 0.0014(11) 0.0000(11)
C18 0.0136(15) 0.0147(14) 0.0168(14) -0.0003(11) 0.0028(11) -0.0011(11)
C19 0.0133(14) 0.0110(14) 0.0141(14) 0.0016(11) 0.0011(11) -0.0003(10)
C20 0.0145(15) 0.0144(14) 0.0120(14) 0.0036(11) 0.0021(11) 0.0002(11)
C21 0.0118(15) 0.0237(16) 0.0186(15) 0.0001(12) 0.0012(12) -0.0015(12)
C22 0.0186(16) 0.0244(16) 0.0198(16) -0.0046(13) 0.0029(13) 0.0072(12)
C23 0.0238(16) 0.0222(15) 0.0166(14) 0.0018(12) -0.0009(13) 0.0060(12)
C24 0.0149(15) 0.0185(15) 0.0164(15) 0.0022(12) -0.0015(11) -0.0009(11)
C25 0.0165(15) 0.0148(14) 0.0158(14) -0.0005(11) 0.0026(12) -0.0004(11)
C26 0.0209(19) 0.036(2) 0.110(4) 0.0041(16) -0.010(2) -0.016(2)
C27 0.0180(19) 0.033(2) 0.124(4) -0.0003(15) -0.007(2) 0.019(2)
C28 0.037(2) 0.202(6) 0.032(2) -0.002(3) -0.010(2) -0.007(3)
C29 0.0147(14) 0.0114(14) 0.0167(14) 0.0013(11) 0.0008(11) -0.0011(11)
C30 0.0180(17) 0.0390(19) 0.0213(17) 0.0068(14) -0.0018(13) 0.0081(14)
C31 0.0114(15) 0.0225(16) 0.0325(17) 0.0005(13) -0.0005(13) 0.0069(12)
C32 0.0166(17) 0.050(2) 0.0211(17) 0.0006(15) 0.0040(13) 0.0083(15)
C33 0.0108(14) 0.0118(14) 0.0180(14) 0.0007(11) 0.0009(11) -0.0006(11)
F1A 0.025(2) 0.040(3) 0.024(2) -0.005(2) -0.0070(16) -0.008(2)
F2A 0.015(2) 0.031(3) 0.037(3) 0.004(2) 0.002(2) 0.020(2)
F3A 0.016(3) 0.049(4) 0.040(3) -0.012(2) -0.006(2) 0.021(2)
F4A 0.036(4) 0.035(3) 0.033(3) 0.019(2) 0.010(2) 0.006(2)
F5A 0.0153(19) 0.021(2) 0.054(4) -0.0020(16) -0.004(2) 0.018(2)
F6A 0.0194(19) 0.059(5) 0.0194(19) 0.007(2) 0.0049(14) 0.004(2)
F1B 0.019(3) 0.077(7) 0.020(3) -0.009(3) -0.0061(19) 0.010(3)
F2B 0.019(3) 0.027(4) 0.070(6) 0.009(3) 0.008(4) 0.027(4)
F3B 0.036(5) 0.034(3) 0.032(3) -0.017(3) -0.010(3) 0.005(2)
F4B 0.021(4) 0.044(5) 0.037(4) 0.018(3) 0.009(3) 0.015(3)
F5B 0.017(3) 0.045(5) 0.047(5) -0.007(3) -0.003(3) 0.030(5)
F6B 0.026(3) 0.062(6) 0.031(3) 0.004(3) 0.009(2) -0.021(4)
S1 0.0187(4) 0.0214(4) 0.0247(4) 0.0041(3) 0.0074(3) 0.0048(3)
S2 0.0162(4) 0.0155(4) 0.0210(4) -0.0034(3) -0.0048(3) 0.0025(3)
Si1 0.0194(5) 0.0594(6) 0.0301(5) -0.0072(5) 0.0044(4) 0.0138(5)
Si2 0.0159(4) 0.0257(4) 0.0217(4) 0.0015(3) -0.0047(3) 0.0009(3)

loop_
_atom_type_symbol
_atom_type_description
_atom_type_scat_dispersion_real
_atom_type_scat_dispersion_imag
_atom_type_scat_source
C C 0.0033 0.0016 'International Tables Vol C Tables 4.2.6.8 and 6.1.1.4'
H H 0.0000 0.0000 'International Tables Vol C Tables 4.2.6.8 and 6.1.1.4'
F F 0.0171 0.0103 'International Tables Vol C Tables 4.2.6.8 and 6.1.1.4'
Si Si 0.0817 0.0704 'International Tables Vol C Tables 4.2.6.8 and 6.1.1.4'
S S 0.1246 0.1234 'International Tables Vol C Tables 4.2.6.8 and 6.1.1.4'

loop_
_geom_angle_atom_site_label_1
_geom_angle_atom_site_label_2
_geom_angle_atom_site_label_3
_geom_angle_site_symmetry_1
_geom_angle_site_symmetry_3
_geom_angle
_geom_angle_publ_flag
C3 C2 C1 . . 130.2(3) ?
C3 C2 S1 . . 111.0(2) ?
C1 C2 S1 . . 118.8(2) ?
C2 C3 C4 . . 111.8(2) ?
C2 C3 C29 . . 125.0(2) ?
C4 C3 C29 . . 123.2(2) ?
C5 C4 C3 . . 114.3(2) ?
C4 C5 C6 . . 128.9(2) ?
C4 C5 S1 . . 109.8(2) ?
C6 C5 S1 . . 121.3(2) ?
C7 C6 C11 . . 118.0(2) ?
C7 C6 C5 . . 120.2(2) ?
C11 C6 C5 . . 121.8(2) ?
C8 C7 C6 . . 120.4(3) ?
C7 C8 C9 . . 120.7(3) ?
C8 C9 C10 . . 120.9(3) ?
C9 C10 C11 . . 117.3(3) ?
C9 C10 Si1 . . 121.5(2) ?
C11 C10 Si1 . . 121.2(2) ?
C6 C11 C10 . . 122.7(3) ?
C17 C16 C15 . . 130.1(2) ?
C17 C16 S2 . . 110.68(19) ?
C15 C16 S2 . . 119.2(2) ?
C16 C17 C18 . . 112.2(2) ?
C16 C17 C33 . . 125.4(2) ?
C18 C17 C33 . . 122.4(2) ?
C19 C18 C17 . . 114.2(2) ?
C18 C19 C20 . . 129.0(2) ?
C18 C19 S2 . . 109.61(19) ?
C20 C19 S2 . . 121.35(19) ?
C21 C20 C25 . . 118.5(2) ?
C21 C20 C19 . . 119.9(2) ?
C25 C20 C19 . . 121.6(2) ?
C22 C21 C20 . . 120.4(3) ?
C21 C22 C23 . . 120.5(3) ?
C22 C23 C24 . . 121.2(2) ?
C25 C24 C23 . . 117.2(2) ?
C25 C24 Si2 . . 122.5(2) ?
C23 C24 Si2 . . 120.3(2) ?
C20 C25 C24 . . 122.3(2) ?
C33 C29 C3 . . 129.7(2) ?
C33 C29 C30 . . 110.8(2) ?
C3 C29 C30 . . 119.5(2) ?
F2A C30 F1A . . 104.7(3) ?
F2A C30 C29 . . 119.9(4) ?
F1B C30 C29 . . 117.2(4) ?
F1A C30 C29 . . 107.9(3) ?
F2A C30 C31 . . 114.6(3) ?
F1B C30 C31 . . 123.0(4) ?
F1A C30 C31 . . 101.8(4) ?
C29 C30 C31 . . 106.3(2) ?
F1B C30 F2B . . 101.4(5) ?
C29 C30 F2B . . 103.1(4) ?
C31 C30 F2B . . 102.7(4) ?
F3A C31 F4A . . 105.7(3) ?
F4B C31 F3B . . 107.4(4) ?
F4B C31 C32 . . 123.0(5) ?
F3A C31 C32 . . 117.0(3) ?
F4A C31 C32 . . 100.7(4) ?
F3B C31 C32 . . 102.2(4) ?
F4B C31 C30 . . 116.2(4) ?
F3A C31 C30 . . 120.1(4) ?
F4A C31 C30 . . 105.5(3) ?
F3B C31 C30 . . 98.9(4) ?
C32 C31 C30 . . 105.5(2) ?
F5B C32 C33 . . 122.4(4) ?
F6A C32 C33 . . 118.6(3) ?
F6A C32 F5A . . 101.9(3) ?
C33 C32 F5A . . 105.6(3) ?
F5B C32 C31 . . 118.5(4) ?
F6A C32 C31 . . 119.4(3) ?
C33 C32 C31 . . 106.4(2) ?
F5A C32 C31 . . 102.7(3) ?
F5B C32 F6B . . 104.2(4) ?
C33 C32 F6B . . 103.0(3) ?
C31 C32 F6B . . 98.2(4) ?
C29 C33 C17 . . 130.1(2) ?
C29 C33 C32 . . 110.8(2) ?
C17 C33 C32 . . 119.1(2) ?
C2 S1 C5 . . 93.09(13) ?
C16 S2 C19 . . 93.26(12) ?
C12 Si1 C14 . . 110.2(2) ?
C12 Si1 C13 . . 109.57(16) ?
C14 Si1 C13 . . 109.66(19) ?
C12 Si1 C10 . . 109.79(15) ?
C14 Si1 C10 . . 108.73(15) ?
C13 Si1 C10 . . 108.85(15) ?
C26 Si2 C27 . . 110.51(17) ?
C26 Si2 C28 . . 109.1(2) ?
C27 Si2 C28 . . 110.0(2) ?
C26 Si2 C24 . . 109.45(14) ?
C27 Si2 C24 . . 110.69(14) ?
C28 Si2 C24 . . 107.11(15) ?

loop_
_geom_bond_atom_site_label_1
_geom_bond_atom_site_label_2
_geom_bond_site_symmetry_2
_geom_bond_distance
_geom_bond_publ_flag
C1 C2 . 1.501(4) ?
C2 C3 . 1.376(4) ?
C2 S1 . 1.713(3) ?
C3 C4 . 1.429(3) ?
C3 C29 . 1.462(4) ?
C4 C5 . 1.357(4) ?
C5 C6 . 1.475(4) ?
C5 S1 . 1.730(3) ?
C6 C7 . 1.393(4) ?
C6 C11 . 1.395(4) ?
C7 C8 . 1.381(4) ?
C8 C9 . 1.383(4) ?
C9 C10 . 1.397(4) ?
C10 C11 . 1.398(4) ?
C10 Si1 . 1.872(3) ?
C12 Si1 . 1.860(4) ?
C13 Si1 . 1.866(4) ?
C14 Si1 . 1.861(4) ?
C15 C16 . 1.494(3) ?
C16 C17 . 1.375(4) ?
C16 S2 . 1.715(3) ?
C17 C18 . 1.426(3) ?
C17 C33 . 1.467(4) ?
C18 C19 . 1.360(4) ?
C19 C20 . 1.471(3) ?
C19 S2 . 1.732(3) ?
C20 C21 . 1.390(4) ?
C20 C25 . 1.396(4) ?
C21 C22 . 1.377(4) ?
C22 C23 . 1.382(4) ?
C23 C24 . 1.398(4) ?
C24 C25 . 1.397(4) ?
C24 Si2 . 1.875(3) ?
C26 Si2 . 1.839(3) ?
C27 Si2 . 1.846(3) ?
C28 Si2 . 1.853(4) ?
C29 C33 . 1.354(4) ?
C29 C30 . 1.495(4) ?
C30 F2A . 1.270(6) ?
C30 F1B . 1.282(6) ?
C30 F1A . 1.453(6) ?
C30 C31 . 1.519(4) ?
C30 F2B . 1.532(9) ?
C31 F4B . 1.293(6) ?
C31 F3A . 1.325(5) ?
C31 F4A . 1.401(6) ?
C31 F3B . 1.405(7) ?
C31 C32 . 1.515(4) ?
C32 F5B . 1.205(6) ?
C32 F6A . 1.285(4) ?
C32 C33 . 1.493(4) ?
C32 F5A . 1.508(6) ?
C32 F6B . 1.527(7) ?
